data_8106566
loop_
_publ_author_name
'Mabkhot, Yahia N.'
'Ghabbour, Hazem A.'
'Al-aizari, Faiz A.'

_publ_section_title
;
 Crystal structure of
 2-(4-methyl-3-phenylthiazol-2(3H)-ylidene)malononitrile, C13H9N3S
;
_journal_issue 3
_journal_name_full 'Zeitschrift f\"ur Kristallographie - New Crystal Structures'
_journal_page_first 451
_journal_page_last 452
_journal_paper_doi 10.1515/ncrs-2016-0313
_journal_volume 232
_journal_year 2017
_chemical_formula_sum 'C13 H9 N3 S'
_chemical_formula_weight 239.29
_space_group_IT_number 11
_space_group_name_Hall '-P 2yb'
_space_group_name_H-M_alt 'P 1 21/m 1'
_symmetry_cell_setting monoclinic
_symmetry_Int_Tables_number 11
_symmetry_space_group_name_Hall '-P 2yb'
_symmetry_space_group_name_H-M 'P 1 21/m 1'
_atom_sites_solution_hydrogens geom
_atom_sites_solution_primary direct
_atom_sites_solution_secondary difmap
_cell_angle_alpha 90.00
_cell_angle_beta 106.225(2)
_cell_angle_gamma 90.00
_cell_formula_units_Z 2
_cell_length_a 8.5468(4)
_cell_length_b 7.0166(4)
_cell_length_c 10.3407(5)
_cell_measurement_reflns_used 5662
_cell_measurement_temperature 150(2)
_cell_measurement_theta_max 36.36
_cell_measurement_theta_min 3.56
_cell_volume 595.43(5)
_computing_cell_refinement 'Bruker SAINT'
_computing_data_collection 'Bruker APEX2'
_computing_data_reduction 'Bruker SAINT'
_computing_molecular_graphics 'Bruker SHELXTL'
_computing_publication_material 'Bruker SHELXTL'
_computing_structure_refinement 'SHELXL-2014 (Sheldrick 2014)'
_computing_structure_solution 'SHELXS-97 (Sheldrick 2008)'
_diffrn_ambient_temperature 150(2)
_diffrn_measured_fraction_theta_full 0.994
_diffrn_measured_fraction_theta_max 0.994
_diffrn_measurement_device_type 'Bruker APEX-II CCD'
_diffrn_measurement_method '\f and \w scans'
_diffrn_radiation_monochromator graphite
_diffrn_radiation_source 'fine-focus sealed tube'
_diffrn_radiation_type MoK\a
_diffrn_radiation_wavelength 0.71073
_diffrn_reflns_av_R_equivalents 0.0561
_diffrn_reflns_av_sigmaI/netI 0.0684
_diffrn_reflns_limit_h_max 14
_diffrn_reflns_limit_h_min -13
_diffrn_reflns_limit_k_max 11
_diffrn_reflns_limit_k_min -11
_diffrn_reflns_limit_l_max 17
_diffrn_reflns_limit_l_min -17
_diffrn_reflns_number 11276
_diffrn_reflns_theta_full 36.39
_diffrn_reflns_theta_max 36.39
_diffrn_reflns_theta_min 2.48
_diffrn_standards_decay_% .
_diffrn_standards_interval_count .
_diffrn_standards_interval_time .
_diffrn_standards_number 0
_exptl_absorpt_coefficient_mu 0.251
_exptl_absorpt_correction_T_max 0.9343
_exptl_absorpt_correction_T_min 0.8751
_exptl_absorpt_correction_type multi-scan
_exptl_absorpt_process_details SADABS_Bruker_2014
_exptl_crystal_colour colorless
_exptl_crystal_density_diffrn 1.335
_exptl_crystal_density_method 'not measured'
_exptl_crystal_description block
_exptl_crystal_F_000 248
_exptl_crystal_size_max 0.55
_exptl_crystal_size_mid 0.43
_exptl_crystal_size_min 0.28
_refine_diff_density_max 0.393
_refine_diff_density_min -0.302
_refine_diff_density_rms 0.061
_refine_ls_extinction_method none
_refine_ls_goodness_of_fit_ref 1.017
_refine_ls_hydrogen_treatment mixed
_refine_ls_matrix_type full
_refine_ls_number_parameters 97
_refine_ls_number_reflns 3069
_refine_ls_number_restraints 0
_refine_ls_restrained_S_all 1.017
_refine_ls_R_factor_all 0.1197
_refine_ls_R_factor_gt 0.0623
_refine_ls_shift/su_max 0.000
_refine_ls_shift/su_mean 0.000
_refine_ls_structure_factor_coef Fsqd
_refine_ls_weighting_details 'calc w=1/[\s^2^(Fo^2^)+(0.0640P)^2^+0.2333P] where P=(Fo^2^+2Fc^2^)/3'
_refine_ls_weighting_scheme calc
_refine_ls_wR_factor_gt 0.1368
_refine_ls_wR_factor_ref 0.1607
_reflns_number_gt 1876
_reflns_number_total 3069
_reflns_threshold_expression >2sigma(I)
_cod_data_source_file suppl_ncrs-2016-0313_suppl.cif
_cod_data_source_block a_a
_cod_original_sg_symbol_H-M 'P 21/m'
_cod_database_code 8106566

loop_
_symmetry_equiv_pos_as_xyz
'x, y, z'
'-x, y+1/2, -z'
'-x, -y, -z'
'x, -y-1/2, z'

loop_
_atom_site_label
_atom_site_type_symbol
_atom_site_fract_x
_atom_site_fract_y
_atom_site_fract_z
_atom_site_U_iso_or_equiv
_atom_site_adp_type
_atom_site_occupancy
_atom_site_symmetry_multiplicity
_atom_site_calc_flag
_atom_site_refinement_flags
_atom_site_disorder_assembly
_atom_site_disorder_group
S1 S 1.07484(6) 0.7500 0.53847(5) 0.03231(16) Uani 1 2 d S . .
N1 N 0.81191(18) 0.7500 0.34990(15) 0.0273(3) Uani 1 2 d S . .
N2 N 0.4623(3) 0.7500 0.5321(2) 0.0519(6) Uani 1 2 d S . .
N3 N 0.9358(4) 0.7500 0.8263(2) 0.0730(9) Uani 1 2 d S . .
C1 C 1.0853(3) 0.7500 0.3753(2) 0.0391(5) Uani 1 2 d S . .
H1A H 1.1845 0.7500 0.3509 0.047 Uiso 1 2 calc SR . .
C2 C 0.9379(2) 0.7500 0.2864(2) 0.0369(5) Uani 1 2 d S . .
C3 C 0.8978(3) 0.7500 0.1365(2) 0.0649(10) Uani 1 2 d S . .
H3A H 0.9989 0.7500 0.1093 0.097 Uiso 1 2 calc SR . .
H3B H 0.8342 0.8640 0.1008 0.097 Uiso 0.50 1 calc PR . .
H3C H 0.8342 0.6360 0.1008 0.097 Uiso 0.50 1 calc PR . .
C4 C 0.8645(2) 0.7500 0.48567(18) 0.0256(4) Uani 1 2 d S . .
C5 C 0.7722(2) 0.7500 0.57776(19) 0.0323(4) Uani 1 2 d S . .
C6 C 0.5997(3) 0.7500 0.5470(2) 0.0363(5) Uani 1 2 d S . .
C7 C 0.8604(3) 0.7500 0.7161(2) 0.0453(6) Uani 1 2 d S . .
C8 C 0.6433(2) 0.7500 0.27098(19) 0.0314(4) Uani 1 2 d S . .
C9 C 0.5672(2) 0.5797(3) 0.2321(2) 0.0590(6) Uani 1 1 d . . .
H9A H 0.6211 0.4626 0.2616 0.071 Uiso 1 1 calc R . .
C10 C 0.4083(3) 0.5827(5) 0.1478(2) 0.0870(10) Uani 1 1 d . . .
H10A H 0.3526 0.4660 0.1203 0.104 Uiso 1 1 calc R . .
C11 C 0.3323(3) 0.7500 0.1047(3) 0.0884(16) Uani 1 2 d S . .
H11A H 0.2257 0.7500 0.0442 0.106 Uiso 1 2 calc SR . .

loop_
_atom_site_aniso_label
_atom_site_aniso_U_11
_atom_site_aniso_U_22
_atom_site_aniso_U_33
_atom_site_aniso_U_23
_atom_site_aniso_U_13
_atom_site_aniso_U_12
S1 0.0233(2) 0.0367(3) 0.0304(2) 0.000 -0.00336(17) 0.000
N1 0.0210(6) 0.0360(9) 0.0218(7) 0.000 0.0011(5) 0.000
N2 0.0349(10) 0.0714(17) 0.0485(12) 0.000 0.0100(9) 0.000
N3 0.0670(16) 0.121(3) 0.0254(10) 0.000 0.0032(10) 0.000
C1 0.0252(8) 0.0569(15) 0.0341(10) 0.000 0.0065(8) 0.000
C2 0.0266(9) 0.0573(15) 0.0262(9) 0.000 0.0065(7) 0.000
C3 0.0401(12) 0.129(3) 0.0261(10) 0.000 0.0096(9) 0.000
C4 0.0251(8) 0.0236(9) 0.0245(8) 0.000 0.0012(6) 0.000
C5 0.0308(9) 0.0418(12) 0.0221(8) 0.000 0.0035(7) 0.000
C6 0.0357(10) 0.0450(13) 0.0282(9) 0.000 0.0089(8) 0.000
C7 0.0402(11) 0.0679(17) 0.0262(10) 0.000 0.0066(8) 0.000
C8 0.0214(7) 0.0494(13) 0.0203(8) 0.000 0.0011(6) 0.000
C9 0.0498(10) 0.0642(14) 0.0493(10) 0.0061(9) -0.0089(8) -0.0240(10)
C10 0.0516(11) 0.138(3) 0.0564(12) 0.0019(15) -0.0105(10) -0.0518(15)
C11 0.0240(11) 0.196(5) 0.0372(14) 0.000 -0.0040(10) 0.000

loop_
_atom_type_symbol
_atom_type_description
_atom_type_scat_dispersion_real
_atom_type_scat_dispersion_imag
_atom_type_scat_source
C C 0.0033 0.0016 'International Tables Vol C Tables 4.2.6.8 and 6.1.1.4'
H H 0.0000 0.0000 'International Tables Vol C Tables 4.2.6.8 and 6.1.1.4'
N N 0.0061 0.0033 'International Tables Vol C Tables 4.2.6.8 and 6.1.1.4'
S S 0.1246 0.1234 'International Tables Vol C Tables 4.2.6.8 and 6.1.1.4'

loop_
_geom_angle_atom_site_label_1
_geom_angle_atom_site_label_2
_geom_angle_atom_site_label_3
_geom_angle
_geom_angle_site_symmetry_1
_geom_angle_site_symmetry_3
C1 S1 C4 91.42(9) . .
C4 N1 C2 114.15(15) . .
C4 N1 C8 125.29(16) . .
C2 N1 C8 120.56(15) . .
C2 C1 S1 112.27(17) . .
C2 C1 H1A 123.9 . .
S1 C1 H1A 123.9 . .
C1 C2 N1 112.05(19) . .
C1 C2 C3 127.9(2) . .
N1 C2 C3 120.06(18) . .
C2 C3 H3A 109.5 . .
C2 C3 H3B 109.5 . .
H3A C3 H3B 109.5 . .
C2 C3 H3C 109.5 . .
H3A C3 H3C 109.5 . .
H3B C3 H3C 109.5 . .
N1 C4 C5 128.49(17) . .
N1 C4 S1 110.11(14) . .
C5 C4 S1 121.40(14) . .
C4 C5 C7 116.47(19) . .
C4 C5 C6 126.65(18) . .
C7 C5 C6 116.88(19) . .
N2 C6 C5 175.0(2) . .
N3 C7 C5 177.8(3) . .
C9 C8 C9 122.0(2) . 4_575
C9 C8 N1 118.95(11) . .
C9 C8 N1 118.95(11) 4_575 .
C8 C9 C10 118.1(2) . .
C8 C9 H9A 120.9 . .
C10 C9 H9A 120.9 . .
C11 C10 C9 120.8(3) . .
C11 C10 H10A 119.6 . .
C9 C10 H10A 119.6 . .
C10 C11 C10 120.0(3) . 4_575
C10 C11 H11A 120.0 . .
C10 C11 H11A 120.0 4_575 .

loop_
_geom_bond_atom_site_label_1
_geom_bond_atom_site_label_2
_geom_bond_distance
_geom_bond_site_symmetry_2
S1 C1 1.715(2) .
S1 C4 1.7266(19) .
N1 C4 1.349(2) .
N1 C2 1.410(3) .
N1 C8 1.444(2) .
N2 C6 1.141(3) .
N3 C7 1.142(3) .
C1 C2 1.336(3) .
C1 H1A 0.9500 .
C2 C3 1.491(3) .
C3 H3A 0.9800 .
C3 H3B 0.9800 .
C3 H3C 0.9800 .
C4 C5 1.396(3) .
C5 C7 1.418(3) .
C5 C6 1.419(3) .
C8 C9 1.366(2) .
C8 C9 1.366(2) 4_575
C9 C10 1.394(3) .
C9 H9A 0.9500 .
C10 C11 1.356(4) .
C10 H10A 0.9500 .
C11 C10 1.356(4) 4_575
C11 H11A 0.9500 .

loop_
_geom_torsion_atom_site_label_1
_geom_torsion_atom_site_label_2
_geom_torsion_atom_site_label_3
_geom_torsion_atom_site_label_4
_geom_torsion
_geom_torsion_site_symmetry_1
_geom_torsion_site_symmetry_2
_geom_torsion_site_symmetry_3
_geom_torsion_site_symmetry_4
C4 S1 C1 C2 0.0 . . . .
S1 C1 C2 N1 0.0 . . . .
S1 C1 C2 C3 180.0 . . . .
C4 N1 C2 C1 0.0 . . . .
C8 N1 C2 C1 180.0 . . . .
C4 N1 C2 C3 180.0 . . . .
C8 N1 C2 C3 0.0 . . . .
C2 N1 C4 C5 180.0 . . . .
C8 N1 C4 C5 0.0 . . . .
C2 N1 C4 S1 0.0 . . . .
C8 N1 C4 S1 180.0 . . . .
C1 S1 C4 N1 0.0 . . . .
C1 S1 C4 C5 180.0 . . . .
N1 C4 C5 C7 180.0 . . . .
S1 C4 C5 C7 0.0 . . . .
N1 C4 C5 C6 0.0 . . . .
S1 C4 C5 C6 180.0 . . . .
C4 C5 C6 N2 180.000(6) . . . .
C7 C5 C6 N2 0.000(5) . . . .
C4 C5 C7 N3 0.00(2) . . . .
C6 C5 C7 N3 180.00(2) . . . .
C4 N1 C8 C9 -91.56(18) . . . .
C2 N1 C8 C9 88.44(18) . . . .
C4 N1 C8 C9 91.56(18) . . . 4_575
C2 N1 C8 C9 -88.44(18) . . . 4_575
C9 C8 C9 C10 1.4(4) 4_575 . . .
N1 C8 C9 C10 -175.40(19) . . . .
C8 C9 C10 C11 0.7(4) . . . .
C9 C10 C11 C10 -2.7(5) . . . 4_575
